data_2202694
loop_
_publ_author_name
'Yu-Hong Xue'
'Dong-Dong Lin'
'Duan-Jun Xu'

_publ_section_title
;
 Polymeric aqua(benzimidazole-\k<i>N</i>)(\m-malonato)cobalt(II)
;
_journal_issue 9
_journal_name_full 'Acta Crystallographica Section E'
_journal_page_first m750
_journal_page_last m752
_journal_paper_doi 10.1107/S1600536803017574
_journal_volume 59
_journal_year 2003
_chemical_formula_iupac '[Co (C3 H2 O4) (C7 H6 N2) (H2 O)]'
_chemical_formula_moiety 'C10 H10 Co N2 O5'
_chemical_formula_sum 'C10 H10 Co N2 O5'
_chemical_formula_weight 297.13
_chemical_name_systematic ?
_space_group_IT_number 14
_symmetry_cell_setting monoclinic
_symmetry_space_group_name_Hall '-P 2yn'
_symmetry_space_group_name_H-M 'P 1 21/n 1'
_atom_sites_solution_hydrogens geom
_atom_sites_solution_primary direct
_atom_sites_solution_secondary difmap
_audit_creation_method SHELXL-97
_cell_angle_alpha 90.00
_cell_angle_beta 91.944(2)
_cell_angle_gamma 90.00
_cell_formula_units_Z 4
_cell_length_a 6.7654(10)
_cell_length_b 21.9841(18)
_cell_length_c 7.4945(14)
_cell_measurement_reflns_used 6128
_cell_measurement_temperature 295(2)
_cell_measurement_theta_max 25.0
_cell_measurement_theta_min 2.9
_cell_volume 1114.0(3)
_computing_cell_refinement PROCESS-AUTO
_computing_data_collection 'PROCESS-AUTO (Rigaku Corporation, 1998)'
_computing_data_reduction 'CrystalStructure (Rigaku/MSC and Rigaku, 2002)'
_computing_molecular_graphics 'ORTEP-3 for Windows (Farrugia, 1997)'
_computing_publication_material 'WinGX (Farrugia, 1999)'
_computing_structure_refinement 'SHELXL97 (Sheldrick, 1997)'
_computing_structure_solution 'SIR92 (Altomare et al., 1993)'
_diffrn_ambient_temperature 295(2)
_diffrn_detector_area_resol_mean 10.00
_diffrn_measured_fraction_theta_full 0.99
_diffrn_measured_fraction_theta_max 0.99
_diffrn_measurement_device_type 'Rigaku R-AXIS RAPID'
_diffrn_measurement_method \w
_diffrn_radiation_monochromator graphite
_diffrn_radiation_source 'fine-focus sealed tube'
_diffrn_radiation_type MoK\a
_diffrn_radiation_wavelength 0.71073
_diffrn_reflns_av_R_equivalents 0.019
_diffrn_reflns_av_sigmaI/netI 0.013
_diffrn_reflns_limit_h_max 8
_diffrn_reflns_limit_h_min -7
_diffrn_reflns_limit_k_max 26
_diffrn_reflns_limit_k_min -26
_diffrn_reflns_limit_l_max 8
_diffrn_reflns_limit_l_min -9
_diffrn_reflns_number 7470
_diffrn_reflns_theta_full 25.3
_diffrn_reflns_theta_max 25.3
_diffrn_reflns_theta_min 1.9
_diffrn_standards_decay_% 0
_diffrn_standards_interval_count 0
_diffrn_standards_interval_time 0
_diffrn_standards_number 0
_exptl_absorpt_coefficient_mu 1.556
_exptl_absorpt_correction_T_max 0.851
_exptl_absorpt_correction_T_min 0.672
_exptl_absorpt_correction_type multi-scan
_exptl_absorpt_process_details '(ABSCOR; Higashi, 1995)'
_exptl_crystal_colour pink
_exptl_crystal_density_diffrn 1.772
_exptl_crystal_density_method 'not measured'
_exptl_crystal_description plate
_exptl_crystal_F_000 604
_exptl_crystal_size_max 0.25
_exptl_crystal_size_mid 0.18
_exptl_crystal_size_min 0.10
_refine_diff_density_max 0.44
_refine_diff_density_min -0.79
_refine_ls_extinction_method none
_refine_ls_goodness_of_fit_ref 1.12
_refine_ls_hydrogen_treatment constr
_refine_ls_matrix_type full
_refine_ls_number_parameters 163
_refine_ls_number_reflns 1995
_refine_ls_number_restraints 0
_refine_ls_restrained_S_all 1.12
_refine_ls_R_factor_all 0.043
_refine_ls_R_factor_gt 0.039
_refine_ls_shift/su_max 0.000
_refine_ls_shift/su_mean 0.000
_refine_ls_structure_factor_coef Fsqd
_refine_ls_weighting_details 'calc w = 1/[\s^2^(Fo^2^)+(0.0401P)^2^+2.9317P] where P = (Fo^2^+2Fc^2^)/3'
_refine_ls_weighting_scheme calc
_refine_ls_wR_factor_gt 0.097
_refine_ls_wR_factor_ref 0.101
_reflns_number_gt 1828
_reflns_number_total 1995
_reflns_threshold_expression I>2\s(I)
_cod_data_source_file lh6092.cif
_cod_data_source_block I
_cod_original_sg_symbol_H-M 'P 21/n'
_cod_database_code 2202694
_cod_database_fobs_code 2202694

loop_
_symmetry_equiv_pos_as_xyz
'x, y, z'
'-x+1/2, y+1/2, -z+1/2'
'-x, -y, -z'
'x-1/2, -y-1/2, z-1/2'

loop_
_atom_site_label
_atom_site_fract_x
_atom_site_fract_y
_atom_site_fract_z
_atom_site_U_iso_or_equiv
_atom_site_adp_type
_atom_site_calc_flag
_atom_site_refinement_flags
_atom_site_occupancy
_atom_site_disorder_assembly
_atom_site_disorder_group
_atom_site_type_symbol
Co 0.26052(7) 0.289972(19) 0.63585(6) 0.02086(16) Uani d . 1 . . Co
O1 0.4298(4) 0.24088(11) 0.8214(3) 0.0300(6) Uani d . 1 . . O
O2 0.6051(4) 0.16303(11) 0.9275(3) 0.0269(5) Uani d . 1 . . O
O3 0.4191(4) 0.24378(11) 0.4439(3) 0.0275(5) Uani d . 1 . . O
O4 0.6116(4) 0.17026(11) 0.3451(3) 0.0311(6) Uani d . 1 . . O
O5 0.0569(4) 0.21376(11) 0.6355(3) 0.0298(6) Uani d . 1 . . O
N1 0.4732(4) 0.36040(13) 0.6495(4) 0.0274(6) Uani d . 1 . . N
N2 0.7638(5) 0.40225(16) 0.6099(5) 0.0404(8) Uani d . 1 . . N
H2 0.8860 0.4051 0.5829 0.048 Uiso calc R 1 . . H
C1 0.6553(6) 0.35196(18) 0.5971(5) 0.0343(9) Uani d . 1 . . C
H1 0.7025 0.3150 0.5560 0.041 Uiso calc R 1 . . H
C2 0.6855(7) 0.5098(2) 0.7054(6) 0.0484(11) Uani d . 1 . . C
H2A 0.8075 0.5276 0.6857 0.058 Uiso calc R 1 . . H
C3 0.5322(8) 0.5430(2) 0.7686(7) 0.0539(12) Uani d . 1 . . C
H3 0.5500 0.5843 0.7914 0.065 Uiso calc R 1 . . H
C4 0.3503(8) 0.5164(2) 0.7995(7) 0.0534(12) Uani d . 1 . . C
H4 0.2501 0.5403 0.8445 0.064 Uiso calc R 1 . . H
C5 0.3136(6) 0.45587(18) 0.7655(6) 0.0387(9) Uani d . 1 . . C
H5 0.1909 0.4386 0.7861 0.046 Uiso calc R 1 . . H
C6 0.4671(6) 0.42154(16) 0.6991(5) 0.0296(8) Uani d . 1 . . C
C7 0.6530(6) 0.44825(18) 0.6716(5) 0.0363(9) Uani d . 1 . . C
C8 0.5074(5) 0.18934(15) 0.8041(4) 0.0221(7) Uani d . 1 . . C
C9 0.4775(6) 0.15551(15) 0.6285(4) 0.0266(7) Uani d . 1 . . C
H9A 0.3448 0.1387 0.6235 0.032 Uiso calc R 1 . . H
H9B 0.5693 0.1216 0.6276 0.032 Uiso calc R 1 . . H
C10 0.5052(5) 0.19316(15) 0.4609(4) 0.0223(7) Uani d . 1 . . C
H51 -0.0311 0.2197 0.5455 0.050 Uiso d . 1 . . H
H52 -0.0252 0.2131 0.7403 0.050 Uiso d . 1 . . H

loop_
_atom_site_aniso_label
_atom_site_aniso_U_11
_atom_site_aniso_U_22
_atom_site_aniso_U_33
_atom_site_aniso_U_12
_atom_site_aniso_U_13
_atom_site_aniso_U_23
Co 0.0245(3) 0.0208(3) 0.0173(2) 0.00066(18) 0.00094(17) -0.00023(17)
O1 0.0428(15) 0.0258(13) 0.0209(12) 0.0077(11) -0.0051(11) -0.0029(10)
O2 0.0310(13) 0.0251(12) 0.0241(12) 0.0036(10) -0.0059(10) 0.0018(10)
O3 0.0373(14) 0.0247(12) 0.0210(12) 0.0079(11) 0.0076(10) 0.0022(10)
O4 0.0449(16) 0.0232(12) 0.0258(13) 0.0024(11) 0.0101(11) 0.0004(10)
O5 0.0313(14) 0.0334(14) 0.0245(13) -0.0037(11) -0.0014(10) 0.0008(10)
N1 0.0289(16) 0.0228(14) 0.0304(16) -0.0013(12) -0.0006(12) -0.0008(12)
N2 0.0273(17) 0.0406(19) 0.053(2) -0.0059(15) 0.0007(15) -0.0050(16)
C1 0.033(2) 0.0293(19) 0.041(2) 0.0011(16) 0.0017(17) -0.0050(16)
C2 0.057(3) 0.038(2) 0.050(3) -0.020(2) -0.002(2) 0.000(2)
C3 0.078(4) 0.025(2) 0.059(3) -0.007(2) 0.000(3) -0.005(2)
C4 0.076(4) 0.031(2) 0.054(3) 0.014(2) 0.007(2) -0.004(2)
C5 0.040(2) 0.032(2) 0.045(2) 0.0041(17) 0.0088(18) 0.0009(17)
C6 0.039(2) 0.0232(17) 0.0261(18) 0.0006(15) -0.0015(15) -0.0001(14)
C7 0.044(2) 0.030(2) 0.034(2) -0.0092(17) -0.0057(17) -0.0001(16)
C8 0.0202(16) 0.0250(17) 0.0212(16) -0.0025(13) 0.0030(13) 0.0019(13)
C9 0.037(2) 0.0208(16) 0.0225(17) 0.0005(14) 0.0016(14) 0.0009(13)
C10 0.0250(17) 0.0217(16) 0.0199(16) -0.0037(13) -0.0008(13) -0.0025(13)

loop_
_atom_type_symbol
_atom_type_description
_atom_type_scat_dispersion_real
_atom_type_scat_dispersion_imag
_atom_type_scat_source
C C 0.0033 0.0016 'International Tables Vol C Tables 4.2.6.8 and 6.1.1.4'
H H 0.0000 0.0000 'International Tables Vol C Tables 4.2.6.8 and 6.1.1.4'
N N 0.0061 0.0033 'International Tables Vol C Tables 4.2.6.8 and 6.1.1.4'
O O 0.0106 0.0060 'International Tables Vol C Tables 4.2.6.8 and 6.1.1.4'
Co Co 0.3494 0.9721 'International Tables Vol C Tables 4.2.6.8 and 6.1.1.4'

loop_
_geom_angle_atom_site_label_1
_geom_angle_atom_site_label_2
_geom_angle_atom_site_label_3
_geom_angle_site_symmetry_1
_geom_angle_site_symmetry_3
_geom_angle
O1 Co O4 . 4_566 89.07(10)
O1 Co O3 . . 85.63(10)
O4 Co O3 4_566 . 174.47(10)
O1 Co N1 . . 89.38(11)
O4 Co N1 4_566 . 90.12(11)
O3 Co N1 . . 91.41(11)
O1 Co O2 . 4_565 174.61(10)
O4 Co O2 4_566 4_565 96.27(10)
O3 Co O2 . 4_565 89.04(10)
N1 Co O2 . 4_565 89.91(10)
O1 Co O5 . . 86.27(10)
O4 Co O5 4_566 . 90.10(10)
O3 Co O5 . . 87.98(10)
N1 Co O5 . . 175.65(11)
O2 Co O5 4_565 . 94.39(9)
C8 O1 Co . . 128.5(2)
C8 O2 Co . 4_666 123.5(2)
C10 O3 Co . . 127.4(2)
C10 O4 Co . 4_665 131.0(2)
Co O5 H51 . . 107.13
Co O5 H52 . . 112.87
H51 O5 H52 . . 103.1
C1 N1 C6 . . 104.6(3)
C1 N1 Co . . 121.6(2)
C6 N1 Co . . 133.8(3)
C1 N2 C7 . . 109.7(3)
C1 N2 H2 . . 125.2
C7 N2 H2 . . 125.2
N1 C1 N2 . . 112.4(3)
N1 C1 H1 . . 123.8
N2 C1 H1 . . 123.8
C3 C2 C7 . . 117.7(4)
C3 C2 H2A . . 121.1
C7 C2 H2A . . 121.1
C2 C3 C4 . . 121.3(4)
C2 C3 H3 . . 119.3
C4 C3 H3 . . 119.3
C5 C4 C3 . . 122.1(4)
C5 C4 H4 . . 118.9
C3 C4 H4 . . 118.9
C4 C5 C6 . . 117.3(4)
C4 C5 H5 . . 121.3
C6 C5 H5 . . 121.3
C5 C6 N1 . . 130.4(4)
C5 C6 C7 . . 120.5(4)
N1 C6 C7 . . 109.1(3)
N2 C7 C2 . . 134.7(4)
N2 C7 C6 . . 104.3(3)
C2 C7 C6 . . 121.0(4)
O1 C8 O2 . . 123.3(3)
O1 C8 C9 . . 119.1(3)
O2 C8 C9 . . 117.6(3)
C8 C9 C10 . . 115.6(3)
C8 C9 H9A . . 108.4
C10 C9 H9A . . 108.4
C8 C9 H9B . . 108.4
C10 C9 H9B . . 108.4
H9A C9 H9B . . 107.4
O4 C10 O3 . . 124.0(3)
O4 C10 C9 . . 116.3(3)
O3 C10 C9 . . 119.6(3)

loop_
_geom_bond_atom_site_label_1
_geom_bond_atom_site_label_2
_geom_bond_site_symmetry_2
_geom_bond_distance
_geom_bond_publ_flag
Co O1 . 2.074(2) y
Co O4 4_566 2.085(2) y
Co O3 . 2.087(2) y
Co N1 . 2.114(3) y
Co O2 4_565 2.121(2) y
Co O5 . 2.169(2) y
O1 C8 . 1.257(4) ?
O2 C8 . 1.259(4) ?
O3 C10 . 1.260(4) ?
O4 C10 . 1.252(4) ?
O5 H51 . 0.894 ?
O5 H52 . 0.977 ?
N1 C1 . 1.319(5) ?
N1 C6 . 1.396(5) ?
N2 C1 . 1.329(5) ?
N2 C7 . 1.350(5) ?
N2 H2 . 0.86 ?
C1 H1 . 0.93 ?
C2 C3 . 1.366(7) ?
C2 C7 . 1.392(6) ?
C2 H2A . 0.93 ?
C3 C4 . 1.389(7) ?
C3 H3 . 0.93 ?
C4 C5 . 1.375(6) ?
C4 H4 . 0.93 ?
C5 C6 . 1.390(6) ?
C5 H5 . 0.93 ?
C6 C7 . 1.409(6) ?
C8 C9 . 1.520(5) ?
C9 C10 . 1.521(5) ?
C9 H9A . 0.97 ?
C9 H9B . 0.97 ?

loop_
_geom_hbond_atom_site_label_D
_geom_hbond_atom_site_label_H
_geom_hbond_atom_site_label_A
_geom_hbond_site_symmetry_A
_geom_hbond_distance_DH
_geom_hbond_distance_HA
_geom_hbond_distance_DA
_geom_hbond_angle_DHA
_geom_hbond_publ_flag
O5 H52 O3 4_566 0.98 1.85 2.689(3) 143 y
O5 H51 O1 4_565 0.89 1.90 2.672(3) 143 y
N2 H2 O2 4_665 0.86 2.43 3.078(4) 132 y
